data_4107731
loop_
_publ_author_name
'Xiao-Hua Chen'
'Wen-Quan Zhang'
'Liu-Zhu Gong'

_publ_section_title
;
 Asymmetric Organocatalytic Three-Component 1,3-Dipolar Cycloaddition:
 Control of Stereochemistry via a Chiral Br\/onsted Acid Activated Dipole
;
_journal_name_full 'Journal of the American Chemical Society'
_journal_page_first 5652
_journal_page_last 5653
_journal_paper_doi 10.1021/ja801034e
_journal_volume 130
_journal_year 2008
_chemical_formula_moiety 'C20 H24 Br N O8'
_chemical_formula_sum 'C20 H24 Br N O8'
_chemical_formula_weight 486.31
_chemical_name_common none
_chemical_name_systematic
;
 ?
;
_space_group_IT_number 19
_symmetry_cell_setting orthorhombic
_symmetry_space_group_name_Hall 'P 2ac 2ab'
_symmetry_space_group_name_H-M 'P 21 21 21'
_atom_sites_solution_hydrogens geom
_atom_sites_solution_primary direct
_atom_sites_solution_secondary difmap
_audit_creation_method SHELXL-97
_cell_angle_alpha 90.00
_cell_angle_beta 90.00
_cell_angle_gamma 90.00
_cell_formula_units_Z 4
_cell_length_a 11.4513(5)
_cell_length_b 12.4207(8)
_cell_length_c 15.2454(6)
_cell_measurement_temperature 273(2)
_cell_measurement_theta_max 26.6
_cell_measurement_theta_min 2.1
_cell_volume 2168.40(19)
_computing_cell_refinement 'Bruker SMART '
_computing_data_collection 'Bruker SMART (Bruker, 2001)'
_computing_data_reduction 'Bruker SAINT+ (Bruker, 2001)'
_computing_molecular_graphics 'Bruker SHELXTL (Bruker, 2001)'
_computing_publication_material 'Bruker SHELXTL'
_computing_structure_refinement 'SHELXL-97 (Sheldrick, 1997)'
_computing_structure_solution 'SHELXS-97 (Sheldrick, 1990)'
_diffrn_ambient_temperature 273(2)
_diffrn_measured_fraction_theta_full 0.999
_diffrn_measured_fraction_theta_max 0.999
_diffrn_measurement_device_type 'Bruker SMART CCD area detector'
_diffrn_measurement_method 'phi and omega scans'
_diffrn_radiation_monochromator graphite
_diffrn_radiation_source 'fine-focus sealed tube'
_diffrn_radiation_type MoK\a
_diffrn_radiation_wavelength 0.71073
_diffrn_reflns_av_R_equivalents 0.0238
_diffrn_reflns_av_sigmaI/netI 0.0748
_diffrn_reflns_limit_h_max 13
_diffrn_reflns_limit_h_min -14
_diffrn_reflns_limit_k_max 10
_diffrn_reflns_limit_k_min -15
_diffrn_reflns_limit_l_max 15
_diffrn_reflns_limit_l_min -19
_diffrn_reflns_number 7574
_diffrn_reflns_theta_full 26.65
_diffrn_reflns_theta_max 26.65
_diffrn_reflns_theta_min 2.11
_exptl_absorpt_coefficient_mu 1.941
_exptl_absorpt_correction_type none
_exptl_crystal_colour colorless
_exptl_crystal_density_diffrn 1.490
_exptl_crystal_description block
_exptl_crystal_F_000 1000
_exptl_crystal_size_max 0.5
_exptl_crystal_size_mid 0.4
_exptl_crystal_size_min 0.35
_refine_diff_density_max 0.324
_refine_diff_density_min -0.319
_refine_diff_density_rms 0.044
_refine_ls_abs_structure_details 'Flack H D (1983), Acta Cryst. A39, 876-881'
_refine_ls_abs_structure_Flack 0.004(10)
_refine_ls_extinction_method none
_refine_ls_goodness_of_fit_ref 0.982
_refine_ls_hydrogen_treatment mixed
_refine_ls_matrix_type full
_refine_ls_number_parameters 303
_refine_ls_number_reflns 4137
_refine_ls_number_restraints 0
_refine_ls_restrained_S_all 0.982
_refine_ls_R_factor_all 0.0837
_refine_ls_R_factor_gt 0.0422
_refine_ls_shift/su_max 0.000
_refine_ls_shift/su_mean 0.000
_refine_ls_structure_factor_coef Fsqd
_refine_ls_weighting_details 'calc w=1/[\s^2^(Fo^2^)+(0.0399P)^2^+0.0000P] where P=(Fo^2^+2Fc^2^)/3'
_refine_ls_weighting_scheme calc
_refine_ls_wR_factor_gt 0.0956
_refine_ls_wR_factor_ref 0.1081
_reflns_number_gt 2538
_reflns_number_total 4137
_reflns_threshold_expression >2sigma(I)
_cod_data_source_file ja801034e-file001.cif
_cod_data_source_block 080121a
_cod_database_code 4107731

loop_
_symmetry_equiv_pos_as_xyz
'x, y, z'
'-x+1/2, -y, z+1/2'
'-x, y+1/2, -z+1/2'
'x+1/2, -y+1/2, -z'

loop_
_atom_site_label
_atom_site_type_symbol
_atom_site_fract_x
_atom_site_fract_y
_atom_site_fract_z
_atom_site_U_iso_or_equiv
_atom_site_adp_type
_atom_site_occupancy
_atom_site_symmetry_multiplicity
_atom_site_calc_flag
_atom_site_refinement_flags
Br Br 0.66239(6) 0.95810(5) 0.06739(4) 0.1061(3) Uani 1 1 d .
N N 0.7526(3) 0.7705(3) 0.4930(2) 0.0560(9) Uani 1 1 d .
H H 0.687(4) 0.754(4) 0.470(3) 0.094(18) Uiso 1 1 d .
C1 C 0.7141(4) 0.9086(3) 0.1779(3) 0.0602(11) Uani 1 1 d .
C2 C 0.8277(5) 0.9292(4) 0.2048(3) 0.0745(14) Uani 1 1 d .
H2 H 0.874(4) 0.962(4) 0.173(3) 0.082(17) Uiso 1 1 d .
C3 C 0.8636(4) 0.8923(3) 0.2850(3) 0.0598(11) Uani 1 1 d .
H3 H 0.946(4) 0.905(4) 0.301(3) 0.095(15) Uiso 1 1 d .
C4 C 0.7916(3) 0.8339(3) 0.3397(2) 0.0464(9) Uani 1 1 d .
C5 C 0.6783(3) 0.8142(3) 0.3111(3) 0.0523(10) Uani 1 1 d .
H5 H 0.629(3) 0.774(3) 0.345(2) 0.060(12) Uiso 1 1 d .
C6 C 0.6391(4) 0.8517(3) 0.2307(3) 0.0583(11) Uani 1 1 d .
H6 H 0.550(3) 0.846(3) 0.205(2) 0.055(10) Uiso 1 1 d .
C7 C 0.8405(3) 0.7896(3) 0.4246(3) 0.0503(9) Uani 1 1 d .
H7 H 0.893(3) 0.841(3) 0.445(2) 0.032(8) Uiso 1 1 d .
C8 C 0.9086(3) 0.6825(3) 0.4158(2) 0.0466(9) Uani 1 1 d .
H8 H 0.984(3) 0.700(3) 0.393(2) 0.057(11) Uiso 1 1 d .
C9 C 0.9106(3) 0.6449(3) 0.5101(2) 0.0428(9) Uani 1 1 d .
H9 H 0.964(2) 0.694(2) 0.5409(18) 0.024(8) Uiso 1 1 d .
C10 C 0.7893(3) 0.6805(3) 0.5487(2) 0.0456(9) Uani 1 1 d .
C11 C 0.8564(3) 0.6069(3) 0.3502(2) 0.0484(9) Uani 1 1 d .
C12 C 0.9517(3) 0.5316(4) 0.5239(3) 0.0518(10) Uani 1 1 d .
C13 C 0.8065(4) 0.7249(3) 0.6416(3) 0.0517(10) Uani 1 1 d .
C14 C 0.6932(3) 0.5953(4) 0.5494(2) 0.0566(11) Uani 1 1 d .
C15 C 0.6817(4) 0.5157(4) 0.3127(3) 0.0780(13) Uani 1 1 d .
H15A H 0.6062 0.5005 0.3370 0.117 Uiso 1 1 calc R
H15B H 0.7215 0.4494 0.3005 0.117 Uiso 1 1 calc R
H15C H 0.6727 0.5558 0.2593 0.117 Uiso 1 1 calc R
C16 C 1.0285(4) 0.4110(5) 0.6264(3) 0.0942(17) Uani 1 1 d .
H16A H 1.0478 0.4068 0.6876 0.141 Uiso 1 1 calc R
H16B H 1.0976 0.3993 0.5920 0.141 Uiso 1 1 calc R
H16C H 0.9716 0.3570 0.6125 0.141 Uiso 1 1 calc R
C17 C 0.7122(4) 0.7775(4) 0.7735(3) 0.0813(15) Uani 1 1 d .
H17A H 0.7799 0.7520 0.8056 0.098 Uiso 1 1 calc R
H17B H 0.7193 0.8549 0.7665 0.098 Uiso 1 1 calc R
C18 C 0.6079(4) 0.7528(5) 0.8213(3) 0.0964(19) Uani 1 1 d .
H18A H 0.6113 0.7861 0.8781 0.145 Uiso 1 1 calc R
H18B H 0.6013 0.6762 0.8281 0.145 Uiso 1 1 calc R
H18C H 0.5414 0.7794 0.7898 0.145 Uiso 1 1 calc R
C19 C 0.6459(5) 0.4124(5) 0.5774(4) 0.1068(19) Uani 1 1 d .
H19A H 0.6233 0.3965 0.6374 0.128 Uiso 1 1 calc R
H19B H 0.5765 0.4361 0.5465 0.128 Uiso 1 1 calc R
C20 C 0.6832(7) 0.3234(5) 0.5408(8) 0.215(6) Uani 1 1 d .
H20A H 0.6230 0.2698 0.5436 0.322 Uiso 1 1 calc R
H20B H 0.7511 0.2981 0.5715 0.322 Uiso 1 1 calc R
H20C H 0.7029 0.3372 0.4807 0.322 Uiso 1 1 calc R
O1 O 0.5951(2) 0.6131(3) 0.5266(2) 0.0807(10) Uani 1 1 d .
O2 O 0.9822(2) 0.5143(2) 0.60745(18) 0.0667(8) Uani 1 1 d .
O3 O 0.8967(2) 0.7605(3) 0.66918(18) 0.0737(9) Uani 1 1 d .
O4 O 0.9007(2) 0.5780(3) 0.28364(19) 0.0725(9) Uani 1 1 d .
O5 O 0.7298(2) 0.5014(3) 0.5789(2) 0.0635(8) Uani 1 1 d .
O6 O 0.7079(2) 0.7255(2) 0.68655(15) 0.0595(7) Uani 1 1 d .
O7 O 0.9606(3) 0.4655(3) 0.4675(2) 0.0721(8) Uani 1 1 d .
O8 O 0.7481(2) 0.5773(2) 0.37374(15) 0.0555(7) Uani 1 1 d .

loop_
_atom_site_aniso_label
_atom_site_aniso_U_11
_atom_site_aniso_U_22
_atom_site_aniso_U_33
_atom_site_aniso_U_23
_atom_site_aniso_U_13
_atom_site_aniso_U_12
Br 0.1394(5) 0.1025(4) 0.0765(4) 0.0365(3) -0.0112(3) 0.0184(4)
N 0.0499(19) 0.073(2) 0.0450(19) 0.001(2) 0.0006(17) 0.0168(19)
C1 0.071(3) 0.051(2) 0.059(3) 0.009(2) -0.001(2) 0.008(2)
C2 0.080(3) 0.074(3) 0.069(3) 0.014(3) 0.020(3) -0.015(3)
C3 0.054(3) 0.059(3) 0.066(3) -0.001(3) 0.000(2) -0.008(2)
C4 0.0435(19) 0.046(2) 0.050(2) 0.000(2) 0.0017(18) 0.0061(18)
C5 0.046(2) 0.058(2) 0.053(2) 0.011(2) 0.005(2) 0.000(2)
C6 0.053(2) 0.062(3) 0.060(3) -0.001(2) 0.000(2) 0.012(2)
C7 0.046(2) 0.055(2) 0.050(2) -0.009(2) -0.004(2) -0.004(2)
C8 0.0360(19) 0.053(2) 0.051(2) -0.002(2) 0.0050(18) 0.0031(18)
C9 0.0320(17) 0.051(2) 0.045(2) -0.008(2) -0.0003(17) 0.0004(18)
C10 0.0381(18) 0.059(2) 0.040(2) -0.005(2) -0.0033(16) 0.0021(17)
C11 0.050(2) 0.055(2) 0.040(2) 0.001(2) 0.005(2) 0.005(2)
C12 0.0411(19) 0.062(3) 0.052(2) -0.003(3) 0.0046(19) 0.010(2)
C13 0.053(2) 0.060(3) 0.042(2) -0.007(2) -0.002(2) 0.011(2)
C14 0.045(2) 0.085(3) 0.040(2) -0.015(2) 0.0020(19) 0.002(2)
C15 0.080(3) 0.082(3) 0.072(3) -0.019(3) -0.017(3) -0.015(3)
C16 0.102(4) 0.101(4) 0.080(3) 0.020(3) -0.016(3) 0.041(3)
C17 0.094(3) 0.090(4) 0.059(3) -0.026(3) 0.009(3) -0.004(3)
C18 0.079(3) 0.151(5) 0.060(3) -0.025(4) 0.014(3) 0.016(3)
C19 0.105(4) 0.108(4) 0.107(4) -0.044(4) 0.038(4) -0.056(4)
C20 0.170(7) 0.066(4) 0.408(18) -0.063(7) 0.105(9) -0.029(4)
O1 0.0328(14) 0.135(3) 0.0742(19) -0.009(2) -0.0012(14) -0.0023(17)
O2 0.0686(17) 0.074(2) 0.0578(17) 0.0054(17) -0.0156(14) 0.0186(15)
O3 0.0563(16) 0.103(3) 0.0621(18) -0.026(2) -0.0130(15) -0.0009(17)
O4 0.0768(17) 0.092(2) 0.0483(17) -0.0158(18) 0.0110(16) 0.0033(17)
O5 0.0561(16) 0.0661(17) 0.0682(19) -0.0147(18) 0.0059(15) -0.0140(15)
O6 0.0616(16) 0.0764(19) 0.0405(14) -0.0207(16) 0.0060(13) -0.0036(14)
O7 0.089(2) 0.0638(18) 0.0639(17) -0.0091(19) 0.0037(16) 0.0269(17)
O8 0.0523(14) 0.0651(17) 0.0489(15) -0.0081(15) -0.0016(13) -0.0072(13)

loop_
_atom_type_symbol
_atom_type_description
_atom_type_scat_dispersion_real
_atom_type_scat_dispersion_imag
_atom_type_scat_source
C C 0.0033 0.0016 'International Tables Vol C Tables 4.2.6.8 and 6.1.1.4'
H H 0.0000 0.0000 'International Tables Vol C Tables 4.2.6.8 and 6.1.1.4'
N N 0.0061 0.0033 'International Tables Vol C Tables 4.2.6.8 and 6.1.1.4'
O O 0.0106 0.0060 'International Tables Vol C Tables 4.2.6.8 and 6.1.1.4'
Br Br -0.2901 2.4595 'International Tables Vol C Tables 4.2.6.8 and 6.1.1.4'

loop_
_geom_angle_atom_site_label_1
_geom_angle_atom_site_label_2
_geom_angle_atom_site_label_3
_geom_angle
C10 N C7 109.8(3)
C6 C1 C2 120.5(4)
C6 C1 Br 119.6(3)
C2 C1 Br 119.9(3)
C3 C2 C1 118.9(5)
C2 C3 C4 122.5(4)
C3 C4 C5 117.4(4)
C3 C4 C7 119.2(3)
C5 C4 C7 123.4(3)
C6 C5 C4 121.4(4)
C1 C6 C5 119.3(4)
N C7 C4 114.3(3)
N C7 C8 105.5(3)
C4 C7 C8 115.1(3)
C11 C8 C9 116.6(3)
C11 C8 C7 113.4(3)
C9 C8 C7 101.0(3)
C12 C9 C8 115.4(3)
C12 C9 C10 119.2(3)
C8 C9 C10 104.8(3)
N C10 C14 109.0(3)
N C10 C13 107.3(3)
C14 C10 C13 109.6(3)
N C10 C9 104.5(3)
C14 C10 C9 116.4(3)
C13 C10 C9 109.5(3)
O4 C11 O8 122.6(4)
O4 C11 C8 126.1(4)
O8 C11 C8 111.3(3)
O7 C12 O2 123.6(4)
O7 C12 C9 124.9(4)
O2 C12 C9 111.5(4)
O3 C13 O6 123.5(3)
O3 C13 C10 124.5(3)
O6 C13 C10 111.8(3)
O1 C14 O5 124.2(4)
O1 C14 C10 123.1(4)
O5 C14 C10 112.7(3)
C18 C17 O6 109.6(4)
C20 C19 O5 115.4(5)
C12 O2 C16 115.9(4)
C14 O5 C19 117.0(4)
C13 O6 C17 116.1(3)
C11 O8 C15 117.8(3)

loop_
_geom_bond_atom_site_label_1
_geom_bond_atom_site_label_2
_geom_bond_distance
Br C1 1.888(4)
N C10 1.465(5)
N C7 1.469(5)
C1 C6 1.373(5)
C1 C2 1.388(6)
C2 C3 1.369(6)
C3 C4 1.379(5)
C4 C5 1.391(5)
C4 C7 1.514(5)
C5 C6 1.386(5)
C7 C8 1.548(5)
C8 C11 1.495(5)
C8 C9 1.511(5)
C9 C12 1.499(6)
C9 C10 1.572(4)
C10 C14 1.527(5)
C10 C13 1.533(5)
C11 O4 1.191(4)
C11 O8 1.343(4)
C12 O7 1.193(5)
C12 O2 1.338(5)
C13 O3 1.199(4)
C13 O6 1.320(4)
C14 O1 1.197(4)
C14 O5 1.318(5)
C15 O8 1.425(4)
C16 O2 1.418(5)
C17 C18 1.433(6)
C17 O6 1.475(5)
C19 C20 1.309(8)
C19 O5 1.464(6)
